data_7228795
loop_
_publ_author_name
'Avasthi, Ilesha'
'Khanna, Shruti'
'Tripathi, Santosh K.'
'Verma, Sandeep'

_publ_section_title
;
 N9 substituent mediated structural tuning of copper--purine complexes:
 chelate effect and thin film studies
;
_journal_name_full CrystEngComm
_journal_paper_doi 10.1039/C7CE01017F
_journal_year 2017
_chemical_formula_sum 'C30 H28 Cl2 Cu2 N10 O8'
_chemical_formula_weight 854.60
_chemical_name_systematic
;
 ?
;
_space_group_IT_number 14
_symmetry_cell_setting monoclinic
_symmetry_space_group_name_Hall '-P 2ybc'
_symmetry_space_group_name_H-M 'P 1 21/c 1'
_atom_sites_solution_hydrogens geom
_atom_sites_solution_primary direct
_atom_sites_solution_secondary difmap
_audit_creation_method SHELXL-97
_audit_update_record
;
2016-12-28 deposited with the CCDC.
2017-07-10 downloaded from the CCDC.
;
_cell_angle_alpha 90.000
_cell_angle_beta 106.632(5)
_cell_angle_gamma 90.000
_cell_formula_units_Z 2
_cell_length_a 14.292(4)
_cell_length_b 15.123(5)
_cell_length_c 8.344(6)
_cell_measurement_reflns_used 3021
_cell_measurement_temperature 100(2)
_cell_measurement_theta_max 25.0
_cell_measurement_theta_min 4.3
_cell_volume 1728.0(15)
_computing_structure_refinement 'SHELXL-97 (Sheldrick, 1997)'
_diffrn_ambient_temperature 100(2)
_diffrn_measured_fraction_theta_full 0.991
_diffrn_measured_fraction_theta_max 0.991
_diffrn_measurement_device_type 'Bruker D8 Advance diffractometer'
_diffrn_measurement_method \q/2\q
_diffrn_radiation_monochromator graphite
_diffrn_radiation_source 'fine-focus sealed tube'
_diffrn_radiation_type MoK\a
_diffrn_radiation_wavelength 0.71073
_diffrn_reflns_av_R_equivalents 0.0317
_diffrn_reflns_av_sigmaI/netI 0.0278
_diffrn_reflns_limit_h_max 17
_diffrn_reflns_limit_h_min -17
_diffrn_reflns_limit_k_max 18
_diffrn_reflns_limit_k_min -17
_diffrn_reflns_limit_l_max 9
_diffrn_reflns_limit_l_min -7
_diffrn_reflns_number 11330
_diffrn_reflns_theta_full 25.02
_diffrn_reflns_theta_max 25.02
_diffrn_reflns_theta_min 4.26
_exptl_absorpt_coefficient_mu 1.451
_exptl_absorpt_correction_T_max 0.7802
_exptl_absorpt_correction_T_min 0.7408
_exptl_absorpt_correction_type psi-scan
_exptl_absorpt_process_details '(North et al., 1968)'
_exptl_crystal_colour blue-green
_exptl_crystal_density_diffrn 1.642
_exptl_crystal_density_method 'not measured'
_exptl_crystal_description needle-like
_exptl_crystal_F_000 868
_exptl_crystal_size_max 0.22
_exptl_crystal_size_mid 0.20
_exptl_crystal_size_min 0.18
_refine_diff_density_max 0.323
_refine_diff_density_min -0.337
_refine_diff_density_rms 0.059
_refine_ls_extinction_method none
_refine_ls_goodness_of_fit_ref 1.009
_refine_ls_hydrogen_treatment constr
_refine_ls_matrix_type full
_refine_ls_number_parameters 237
_refine_ls_number_reflns 3021
_refine_ls_number_restraints 0
_refine_ls_restrained_S_all 1.009
_refine_ls_R_factor_all 0.0315
_refine_ls_R_factor_gt 0.0252
_refine_ls_shift/su_max 0.000
_refine_ls_shift/su_mean 0.000
_refine_ls_structure_factor_coef Fsqd
_refine_ls_weighting_details 'calc w=1/[\s^2^(Fo^2^)+(0.0289P)^2^+1.7416P] where P=(Fo^2^+2Fc^2^)/3'
_refine_ls_weighting_scheme calc
_refine_ls_wR_factor_gt 0.0614
_refine_ls_wR_factor_ref 0.0646
_reflns_number_gt 2657
_reflns_number_total 3021
_reflns_threshold_expression >2sigma(I)
_cod_data_source_file c7ce01017f2.cif
_cod_data_source_block 20octc
_cod_original_sg_symbol_H-M P21/c
_cod_database_code 7228795

loop_
_symmetry_equiv_pos_as_xyz
'x, y, z'
'-x, y+1/2, -z+1/2'
'-x, -y, -z'
'x, -y-1/2, z-1/2'

loop_
_atom_site_label
_atom_site_type_symbol
_atom_site_fract_x
_atom_site_fract_y
_atom_site_fract_z
_atom_site_U_iso_or_equiv
_atom_site_adp_type
_atom_site_occupancy
_atom_site_symmetry_multiplicity
_atom_site_calc_flag
_atom_site_refinement_flags
Cu1 Cu 0.075221(17) 0.457807(16) 0.09781(3) 0.00909(9) Uani 1 1 d .
Cl1 Cl 0.62975(4) 0.32011(4) -0.09665(7) 0.02210(14) Uani 1 1 d .
O1 O 0.13203(11) 0.46926(10) -0.08915(19) 0.0165(3) Uani 1 1 d .
O4 O -0.12133(11) 0.42319(10) -0.1787(2) 0.0175(3) Uani 1 1 d .
N3 N 0.55031(13) 0.42452(12) 0.3541(2) 0.0137(4) Uani 1 1 d .
O3 O 0.00635(11) 0.35081(10) -0.01137(19) 0.0156(3) Uani 1 1 d .
N1 N 0.66513(13) 0.36600(12) 0.2184(2) 0.0173(4) Uani 1 1 d .
O2 O 0.00533(11) 0.54379(10) -0.25334(18) 0.0157(3) Uani 1 1 d .
N9 N 0.38766(12) 0.44123(11) 0.1598(2) 0.0112(4) Uani 1 1 d .
N7 N 0.41755(13) 0.39123(12) -0.0763(2) 0.0156(4) Uani 1 1 d .
N12 N 0.19553(12) 0.38344(11) 0.2799(2) 0.0094(4) Uani 1 1 d .
C4 C 0.48459(15) 0.41841(13) 0.2045(3) 0.0106(4) Uani 1 1 d .
C10 C 0.33310(15) 0.47754(13) 0.2698(3) 0.0113(4) Uani 1 1 d .
H10A H 0.2810 0.5152 0.2049 0.014 Uiso 1 1 calc R
H10B H 0.3765 0.5136 0.3557 0.014 Uiso 1 1 calc R
C16 C 0.34639(15) 0.36290(14) 0.4936(3) 0.0143(5) Uani 1 1 d .
H16 H 0.4104 0.3809 0.5428 0.017 Uiso 1 1 calc R
C14 C 0.21179(16) 0.26866(14) 0.4850(3) 0.0150(5) Uani 1 1 d .
H14 H 0.1839 0.2212 0.5255 0.018 Uiso 1 1 calc R
C6 C 0.59683(16) 0.36128(14) 0.0737(3) 0.0156(5) Uani 1 1 d .
C2 C 0.63820(16) 0.39744(15) 0.3498(3) 0.0169(5) Uani 1 1 d .
H2 H 0.6874 0.4006 0.4505 0.020 Uiso 1 1 calc R
C5 C 0.50140(15) 0.38733(13) 0.0563(3) 0.0125(4) Uani 1 1 d .
C15 C 0.30695(16) 0.29350(14) 0.5620(3) 0.0162(5) Uani 1 1 d .
H15 H 0.3438 0.2645 0.6575 0.019 Uiso 1 1 calc R
C11 C 0.28986(14) 0.40516(13) 0.3517(2) 0.0102(4) Uani 1 1 d .
C8 C 0.35251(16) 0.42297(14) -0.0084(3) 0.0149(5) Uani 1 1 d .
H8 H 0.2878 0.4324 -0.0691 0.018 Uiso 1 1 calc R
C18 C 0.13411(16) 0.50512(16) -0.3650(3) 0.0175(5) Uani 1 1 d .
H18A H 0.1466 0.5647 -0.3929 0.026 Uiso 1 1 calc R
H18B H 0.0911 0.4769 -0.4612 0.026 Uiso 1 1 calc R
H18C H 0.1945 0.4731 -0.3303 0.026 Uiso 1 1 calc R
C13 C 0.15885(16) 0.31541(14) 0.3469(3) 0.0133(4) Uani 1 1 d .
H13 H 0.0943 0.2991 0.2972 0.016 Uiso 1 1 calc R
C20 C -0.11721(17) 0.26765(15) -0.2018(3) 0.0222(5) Uani 1 1 d .
H20A H -0.1844 0.2642 -0.2023 0.033 Uiso 1 1 calc R
H20B H -0.0815 0.2193 -0.1382 0.033 Uiso 1 1 calc R
H20C H -0.1132 0.2645 -0.3146 0.033 Uiso 1 1 calc R
C17 C 0.08722(15) 0.50623(13) -0.2250(3) 0.0108(4) Uani 1 1 d .
C19 C -0.07418(15) 0.35374(14) -0.1240(3) 0.0119(4) Uani 1 1 d .

loop_
_atom_site_aniso_label
_atom_site_aniso_U_11
_atom_site_aniso_U_22
_atom_site_aniso_U_33
_atom_site_aniso_U_23
_atom_site_aniso_U_13
_atom_site_aniso_U_12
Cu1 0.00815(14) 0.01026(14) 0.00865(14) -0.00010(10) 0.00205(10) 0.00059(10)
Cl1 0.0305(3) 0.0176(3) 0.0263(3) -0.0029(2) 0.0211(3) 0.0018(2)
O1 0.0136(8) 0.0238(9) 0.0134(8) 0.0050(7) 0.0057(6) 0.0045(6)
O4 0.0126(8) 0.0131(8) 0.0228(9) -0.0033(7) -0.0014(7) -0.0006(6)
N3 0.0103(9) 0.0148(9) 0.0154(10) 0.0000(7) 0.0028(8) 0.0010(7)
O3 0.0149(8) 0.0128(8) 0.0164(8) -0.0019(6) 0.0000(7) -0.0007(6)
N1 0.0146(9) 0.0151(9) 0.0236(11) 0.0008(8) 0.0077(8) 0.0031(8)
O2 0.0128(8) 0.0232(8) 0.0116(8) 0.0024(6) 0.0041(6) 0.0055(6)
N9 0.0090(9) 0.0128(9) 0.0120(9) -0.0007(7) 0.0033(7) -0.0013(7)
N7 0.0166(9) 0.0181(10) 0.0126(9) -0.0008(8) 0.0051(8) -0.0037(8)
N12 0.0096(8) 0.0096(8) 0.0097(9) -0.0001(7) 0.0038(7) 0.0000(7)
C4 0.0098(10) 0.0078(10) 0.0151(11) 0.0005(8) 0.0054(9) -0.0012(8)
C10 0.0094(10) 0.0108(10) 0.0142(11) -0.0005(8) 0.0043(9) 0.0001(8)
C16 0.0109(10) 0.0151(11) 0.0146(11) -0.0027(9) -0.0003(9) 0.0000(8)
C14 0.0202(12) 0.0137(11) 0.0125(11) 0.0020(9) 0.0068(9) -0.0011(9)
C6 0.0209(12) 0.0081(10) 0.0227(12) -0.0001(9) 0.0141(10) -0.0007(9)
C2 0.0126(11) 0.0181(11) 0.0181(12) -0.0002(9) 0.0012(9) 0.0008(9)
C5 0.0159(11) 0.0083(10) 0.0142(11) 0.0000(8) 0.0059(9) -0.0019(8)
C15 0.0234(12) 0.0125(11) 0.0109(11) 0.0026(9) 0.0021(10) 0.0028(9)
C11 0.0119(10) 0.0096(10) 0.0101(10) -0.0022(8) 0.0046(8) 0.0015(8)
C8 0.0139(11) 0.0165(11) 0.0137(11) 0.0009(9) 0.0027(9) -0.0030(9)
C18 0.0126(11) 0.0263(12) 0.0139(11) 0.0000(10) 0.0045(9) 0.0006(9)
C13 0.0139(11) 0.0128(10) 0.0149(11) -0.0008(9) 0.0068(9) -0.0026(9)
C20 0.0191(12) 0.0165(12) 0.0284(14) -0.0082(10) 0.0030(10) -0.0031(10)
C17 0.0107(10) 0.0108(10) 0.0103(10) -0.0028(8) 0.0021(9) -0.0048(8)
C19 0.0102(10) 0.0134(11) 0.0139(11) -0.0021(9) 0.0061(9) -0.0019(9)

loop_
_atom_type_symbol
_atom_type_description
_atom_type_scat_dispersion_real
_atom_type_scat_dispersion_imag
_atom_type_scat_source
C C 0.0033 0.0016 'International Tables Vol C Tables 4.2.6.8 and 6.1.1.4'
H H 0.0000 0.0000 'International Tables Vol C Tables 4.2.6.8 and 6.1.1.4'
N N 0.0061 0.0033 'International Tables Vol C Tables 4.2.6.8 and 6.1.1.4'
O O 0.0106 0.0060 'International Tables Vol C Tables 4.2.6.8 and 6.1.1.4'
Cl Cl 0.1484 0.1585 'International Tables Vol C Tables 4.2.6.8 and 6.1.1.4'
Cu Cu 0.3201 1.2651 'International Tables Vol C Tables 4.2.6.8 and 6.1.1.4'

loop_
_geom_angle_atom_site_label_1
_geom_angle_atom_site_label_2
_geom_angle_atom_site_label_3
_geom_angle
_geom_angle_site_symmetry_1
_geom_angle_site_symmetry_3
O1 Cu1 O2 168.49(6) . 3_565
O1 Cu1 O4 91.01(7) . 3_565
O2 Cu1 O4 89.25(7) 3_565 3_565
O1 Cu1 O3 88.31(7) . .
O2 Cu1 O3 89.18(7) 3_565 .
O4 Cu1 O3 168.70(6) 3_565 .
O1 Cu1 N12 99.86(7) . .
O2 Cu1 N12 91.54(7) 3_565 .
O4 Cu1 N12 96.30(7) 3_565 .
O3 Cu1 N12 94.93(7) . .
O1 Cu1 Cu1 85.09(6) . 3_565
O2 Cu1 Cu1 83.48(6) 3_565 3_565
O4 Cu1 Cu1 84.43(5) 3_565 3_565
O3 Cu1 Cu1 84.27(5) . 3_565
N12 Cu1 Cu1 174.96(4) . 3_565
C17 O1 Cu1 122.30(14) . .
C19 O4 Cu1 123.10(14) . 3_565
C2 N3 C4 111.75(18) . .
C19 O3 Cu1 122.88(14) . .
C6 N1 C2 117.04(19) . .
C17 O2 Cu1 123.93(14) . 3_565
C4 N9 C8 105.79(17) . .
C4 N9 C10 126.81(18) . .
C8 N9 C10 127.40(18) . .
C8 N7 C5 103.30(18) . .
C13 N12 C11 117.36(18) . .
C13 N12 Cu1 110.49(13) . .
C11 N12 Cu1 130.78(14) . .
N3 C4 N9 128.54(19) . .
N3 C4 C5 126.48(19) . .
N9 C4 C5 104.98(18) . .
N9 C10 C11 111.71(17) . .
C11 C16 C15 119.6(2) . .
C15 C14 C13 118.8(2) . .
N1 C6 C5 121.9(2) . .
N1 C6 Cl1 117.77(16) . .
C5 C6 Cl1 120.35(18) . .
N3 C2 N1 128.4(2) . .
N7 C5 C6 134.3(2) . .
N7 C5 C4 111.28(18) . .
C6 C5 C4 114.4(2) . .
C14 C15 C16 118.4(2) . .
N12 C11 C16 122.13(19) . .
N12 C11 C10 117.42(18) . .
C16 C11 C10 120.44(18) . .
N7 C8 N9 114.65(19) . .
N12 C13 C14 123.6(2) . .
O2 C17 O1 124.98(19) . .
O2 C17 C18 117.09(18) . .
O1 C17 C18 117.93(19) . .
O4 C19 O3 125.31(19) . .
O4 C19 C20 117.04(19) . .
O3 C19 C20 117.65(19) . .

loop_
_geom_bond_atom_site_label_1
_geom_bond_atom_site_label_2
_geom_bond_distance
_geom_bond_site_symmetry_2
Cu1 O1 1.9617(17) .
Cu1 O2 1.9660(16) 3_565
Cu1 O4 1.9682(16) 3_565
Cu1 O3 1.9757(16) .
Cu1 N12 2.2437(18) .
Cu1 Cu1 2.6281(8) 3_565
Cl1 C6 1.736(2) .
O1 C17 1.262(3) .
O4 C19 1.261(3) .
O4 Cu1 1.9682(16) 3_565
N3 C2 1.332(3) .
N3 C4 1.333(3) .
O3 C19 1.261(3) .
N1 C6 1.320(3) .
N1 C2 1.348(3) .
O2 C17 1.261(3) .
O2 Cu1 1.9660(16) 3_565
N9 C4 1.372(3) .
N9 C8 1.377(3) .
N9 C10 1.470(3) .
N7 C8 1.310(3) .
N7 C5 1.380(3) .
N12 C13 1.347(3) .
N12 C11 1.350(3) .
C4 C5 1.406(3) .
C10 C11 1.513(3) .
C16 C11 1.384(3) .
C16 C15 1.389(3) .
C14 C15 1.380(3) .
C14 C13 1.379(3) .
C6 C5 1.387(3) .
C18 C17 1.504(3) .
C20 C19 1.505(3) .
